data_2232245
loop_
_publ_author_name
'Miroslaw, Barbara'
'Szulczyk, Daniel'
'Koziol, Anna E.'
'Struga, Marta'

_publ_section_title
;
 4-(3-Fluorophenyl)-1-(propan-2-ylidene)thiosemicarbazone
;
_journal_coeditor_code FY2024
_journal_issue 11
_journal_name_full 'Acta Crystallographica Section E'
_journal_page_first o3010
_journal_paper_doi 10.1107/S1600536811042504
_journal_volume 67
_journal_year 2011
_chemical_formula_moiety 'C10 H12 F N3 S'
_chemical_formula_sum 'C10 H12 F N3 S'
_chemical_formula_weight 225.29
_chemical_name_common
;
4-(3-fluorophenyl)-1-(propan-2-ylidene)thiosemicarbazone
;
_chemical_name_systematic
;
<i>N</i>-(3-fluorophenyl)-2-(propan-2-ylidene)hydrazinecarbothioamide
;
_space_group_IT_number 14
_symmetry_cell_setting monoclinic
_symmetry_space_group_name_Hall '-P 2ybc'
_symmetry_space_group_name_H-M 'P 1 21/c 1'
_atom_sites_solution_hydrogens geom
_atom_sites_solution_primary direct
_atom_sites_solution_secondary difmap
_audit_creation_method SHELXL-97
_cell_angle_alpha 90.00
_cell_angle_beta 99.77(3)
_cell_angle_gamma 90.00
_cell_formula_units_Z 4
_cell_length_a 9.038(2)
_cell_length_b 10.515(2)
_cell_length_c 11.869(2)
_cell_measurement_reflns_used 75
_cell_measurement_temperature 296(2)
_cell_measurement_theta_max 20
_cell_measurement_theta_min 6
_cell_volume 1111.6(4)
_computing_cell_refinement 'KM-4 Software (Kuma Diffraction, 1991)'
_computing_data_collection 'KM-4 Software (Kuma Diffraction, 1991)'
_computing_data_reduction 'KM-4 Software (Kuma Diffraction, 1991)'
_computing_molecular_graphics
;
DIAMOND (Brandenburg, 1999), Mercury (Macrae <i>et al.</i>,
2006) and ORTEP-3
for Windows (Farrugia, 1997)
;
_computing_publication_material 'SHELXL97 (Sheldrick, 2008)'
_computing_structure_refinement 'SHELXL97 (Sheldrick, 2008)'
_computing_structure_solution 'SHELXS97 (Sheldrick, 2008)'
_diffrn_ambient_temperature 296(2)
_diffrn_measured_fraction_theta_full 0.967
_diffrn_measured_fraction_theta_max 0.967
_diffrn_measurement_device_type 'Kuma KM-4'
_diffrn_measurement_method \w-2\q
_diffrn_radiation_monochromator graphite
_diffrn_radiation_source 'fine-focus sealed tube'
_diffrn_radiation_type CuK\a
_diffrn_radiation_wavelength 1.54178
_diffrn_reflns_av_R_equivalents 0.0836
_diffrn_reflns_av_sigmaI/netI 0.0803
_diffrn_reflns_limit_h_max 10
_diffrn_reflns_limit_h_min -10
_diffrn_reflns_limit_k_max 12
_diffrn_reflns_limit_k_min -12
_diffrn_reflns_limit_l_max 14
_diffrn_reflns_limit_l_min 0
_diffrn_reflns_number 3800
_diffrn_reflns_theta_full 67.65
_diffrn_reflns_theta_max 67.65
_diffrn_reflns_theta_min 4.97
_diffrn_standards_decay_% 3.3
_diffrn_standards_interval_count 100
_diffrn_standards_number 3
_exptl_absorpt_coefficient_mu 2.481
_exptl_absorpt_correction_T_max 0.4852
_exptl_absorpt_correction_T_min 0.4351
_exptl_absorpt_correction_type cylinder
_exptl_absorpt_process_details '(Dwiggins, 1975)'
_exptl_crystal_colour colourless
_exptl_crystal_density_diffrn 1.346
_exptl_crystal_density_method 'not measured'
_exptl_crystal_description plate
_exptl_crystal_F_000 472
_exptl_crystal_size_max 0.55
_exptl_crystal_size_mid 0.30
_exptl_crystal_size_min 0.10
_refine_diff_density_max 0.383
_refine_diff_density_min -0.385
_refine_ls_extinction_method none
_refine_ls_goodness_of_fit_ref 1.041
_refine_ls_hydrogen_treatment constr
_refine_ls_matrix_type full
_refine_ls_number_parameters 138
_refine_ls_number_reflns 1942
_refine_ls_number_restraints 0
_refine_ls_restrained_S_all 1.041
_refine_ls_R_factor_all 0.1096
_refine_ls_R_factor_gt 0.0681
_refine_ls_shift/su_max 0.013
_refine_ls_shift/su_mean 0.000
_refine_ls_structure_factor_coef Fsqd
_refine_ls_weighting_details 'calc w=1/[\s^2^(Fo^2^)+(0.1522P)^2^] where P=(Fo^2^+2Fc^2^)/3'
_refine_ls_weighting_scheme calc
_refine_ls_wR_factor_gt 0.1843
_refine_ls_wR_factor_ref 0.2168
_reflns_number_gt 1252
_reflns_number_total 1942
_reflns_threshold_expression I>2\s(I)
_cod_data_source_file fy2024.cif
_cod_data_source_block I
_cod_original_sg_symbol_H-M 'P 21/c'
_cod_database_code 2232245
_cod_database_fobs_code 2232245

loop_
_symmetry_equiv_pos_as_xyz
'x, y, z'
'-x, y+1/2, -z+1/2'
'-x, -y, -z'
'x, -y-1/2, z-1/2'

loop_
_atom_site_type_symbol
_atom_site_label
_atom_site_fract_x
_atom_site_fract_y
_atom_site_fract_z
_atom_site_U_iso_or_equiv
_atom_site_adp_type
_atom_site_calc_flag
_atom_site_refinement_flags
_atom_site_occupancy
_atom_site_symmetry_multiplicity
C C1 0.4980(4) 0.4433(3) 0.2021(3) 0.0493(8) Uani d . 1 1
C C1P 0.3908(4) 0.4006(4) 0.3776(3) 0.0506(9) Uani d . 1 1
C C2 0.8673(4) 0.3455(4) 0.1991(3) 0.0557(9) Uani d . 1 1
C C2P 0.3249(5) 0.5171(4) 0.3911(3) 0.0566(9) Uani d . 1 1
H H2P 0.3381 0.5864 0.3451 0.068 Uiso calc R 1 1
C C3 0.9760(5) 0.2575(6) 0.2680(4) 0.0785(14) Uani d . 1 1
H H3A 0.9395 0.2344 0.3366 0.094 Uiso calc R 1 1
H H3B 1.0715 0.2989 0.2876 0.094 Uiso calc R 1 1
H H3C 0.9870 0.1823 0.2242 0.094 Uiso calc R 1 1
C C3P 0.2380(5) 0.5252(4) 0.4767(4) 0.0613(10) Uani d . 1 1
C C4 0.9221(5) 0.4267(5) 0.1128(4) 0.0718(13) Uani d . 1 1
H H4A 0.9086 0.3830 0.0408 0.086 Uiso calc R 1 1
H H4B 1.0268 0.4448 0.1373 0.086 Uiso calc R 1 1
H H5C 0.8665 0.5049 0.1046 0.086 Uiso calc R 1 1
C C4P 0.2123(5) 0.4283(5) 0.5460(4) 0.0675(11) Uani d . 1 1
H H4P 0.1521 0.4384 0.6015 0.081 Uiso calc R 1 1
C C5P 0.2802(6) 0.3136(5) 0.5299(4) 0.0700(12) Uani d . 1 1
H H5P 0.2662 0.2447 0.5761 0.084 Uiso calc R 1 1
C C6P 0.3682(5) 0.2991(4) 0.4467(4) 0.0639(11) Uani d . 1 1
H H6P 0.4124 0.2209 0.4370 0.077 Uiso calc R 1 1
N N1 0.4913(4) 0.3838(3) 0.3000(3) 0.0564(8) Uani d . 1 1
H H1 0.5586 0.3263 0.3189 0.068 Uiso calc R 1 1
N N2 0.6276(4) 0.4233(3) 0.1607(3) 0.0560(8) Uani d . 1 1
H H2 0.6427 0.4587 0.0983 0.067 Uiso calc R 1 1
N N3 0.7337(4) 0.3444(4) 0.2220(3) 0.0567(8) Uani d . 1 1
S S1 0.36293(11) 0.53442(10) 0.12753(8) 0.0578(4) Uani d . 1 1
F F1 0.1751(4) 0.6403(3) 0.4920(3) 0.0941(11) Uani d . 1 1

loop_
_atom_site_aniso_label
_atom_site_aniso_U_11
_atom_site_aniso_U_22
_atom_site_aniso_U_33
_atom_site_aniso_U_12
_atom_site_aniso_U_13
_atom_site_aniso_U_23
C1 0.0477(18) 0.0465(19) 0.0519(19) 0.0021(16) 0.0037(14) -0.0012(15)
C1P 0.0412(17) 0.061(2) 0.0499(18) 0.0004(16) 0.0070(14) 0.0020(16)
C2 0.052(2) 0.057(2) 0.058(2) 0.0001(18) 0.0065(17) -0.0026(18)
C2P 0.063(2) 0.052(2) 0.055(2) 0.0007(18) 0.0113(17) 0.0036(17)
C3 0.062(3) 0.099(3) 0.073(3) 0.027(3) 0.006(2) 0.007(3)
C3P 0.072(3) 0.061(2) 0.0521(19) 0.012(2) 0.0145(18) -0.0026(18)
C4 0.049(2) 0.087(3) 0.078(3) -0.008(2) 0.0078(19) 0.011(3)
C4P 0.071(3) 0.078(3) 0.058(2) 0.008(2) 0.0247(19) 0.007(2)
C5P 0.075(3) 0.071(3) 0.068(3) 0.001(2) 0.026(2) 0.016(2)
C6P 0.068(3) 0.057(2) 0.067(2) 0.006(2) 0.0116(19) 0.0073(19)
N1 0.0545(18) 0.0620(19) 0.0541(17) 0.0156(16) 0.0133(13) 0.0080(15)
N2 0.0498(17) 0.0609(18) 0.0572(18) 0.0055(15) 0.0087(13) 0.0070(15)
N3 0.0502(17) 0.064(2) 0.0564(17) 0.0092(15) 0.0107(14) 0.0049(15)
S1 0.0535(6) 0.0664(7) 0.0528(6) 0.0100(5) 0.0069(4) 0.0064(4)
F1 0.139(3) 0.0729(18) 0.0802(18) 0.0358(19) 0.0475(18) 0.0055(15)

loop_
_atom_type_symbol
_atom_type_description
_atom_type_scat_dispersion_real
_atom_type_scat_dispersion_imag
_atom_type_scat_source
C C 0.0181 0.0091 'International Tables Vol C Tables 4.2.6.8 and 6.1.1.4'
H H 0.0000 0.0000 'International Tables Vol C Tables 4.2.6.8 and 6.1.1.4'
N N 0.0311 0.0180 'International Tables Vol C Tables 4.2.6.8 and 6.1.1.4'
S S 0.3331 0.5567 'International Tables Vol C Tables 4.2.6.8 and 6.1.1.4'
F F 0.0727 0.0534 'International Tables Vol C Tables 4.2.6.8 and 6.1.1.4'

loop_
_geom_angle_atom_site_label_1
_geom_angle_atom_site_label_2
_geom_angle_atom_site_label_3
_geom_angle
N1 C1 N2 114.4(3)
N1 C1 S1 126.2(3)
N2 C1 S1 119.4(3)
C6P C1P C2P 120.3(4)
C6P C1P N1 117.9(4)
C2P C1P N1 121.6(4)
N3 C2 C4 126.1(4)
N3 C2 C3 115.8(4)
C4 C2 C3 118.1(4)
C1P C2P C3P 116.6(4)
C1P C2P H2P 121.7
C3P C2P H2P 121.7
C2 C3 H3A 109.5
C2 C3 H3B 109.5
H3A C3 H3B 109.5
C2 C3 H3C 109.5
H3A C3 H3C 109.5
H3B C3 H3C 109.5
C4P C3P F1 118.1(4)
C4P C3P C2P 125.0(4)
F1 C3P C2P 116.9(4)
C2 C4 H4A 109.5
C2 C4 H4B 109.5
H4A C4 H4B 109.5
C2 C4 H5C 109.5
H4A C4 H5C 109.5
H4B C4 H5C 109.5
C3P C4P C5P 116.6(4)
C3P C4P H4P 121.7
C5P C4P H4P 121.7
C6P C5P C4P 121.3(4)
C6P C5P H5P 119.3
C4P C5P H5P 119.3
C5P C6P C1P 120.1(4)
C5P C6P H6P 119.9
C1P C6P H6P 119.9
C1 N1 C1P 129.9(3)
C1 N1 H1 115.0
C1P N1 H1 115.0
C1 N2 N3 117.8(3)
C1 N2 H2 121.1
N3 N2 H2 121.1
C2 N3 N2 118.6(4)

loop_
_geom_bond_atom_site_label_1
_geom_bond_atom_site_label_2
_geom_bond_distance
C1 N1 1.331(5)
C1 N2 1.361(5)
C1 S1 1.681(4)
C1P C6P 1.382(6)
C1P C2P 1.383(6)
C1P N1 1.409(5)
C2 N3 1.282(5)
C2 C4 1.482(6)
C2 C3 1.489(6)
C2P C3P 1.389(6)
C2P H2P 0.9300
C3 H3A 0.9600
C3 H3B 0.9600
C3 H3C 0.9600
C3P C4P 1.354(6)
C3P F1 1.362(5)
C4 H4A 0.9600
C4 H4B 0.9600
C4 H5C 0.9600
C4P C5P 1.381(7)
C4P H4P 0.9300
C5P C6P 1.377(6)
C5P H5P 0.9300
C6P H6P 0.9300
N1 H1 0.8600
N2 N3 1.379(5)
N2 H2 0.8600

loop_
_geom_hbond_atom_site_label_D
_geom_hbond_atom_site_label_H
_geom_hbond_atom_site_label_A
_geom_hbond_site_symmetry_A
_geom_hbond_distance_DH
_geom_hbond_distance_HA
_geom_hbond_distance_DA
_geom_hbond_angle_DHA
_geom_hbond_publ_flag
N1 H1 N3 1_555 0.86 2.12 2.553(5) 111 y
N2 H2 S1 3_665 0.86 2.67 3.465(3) 154 y

loop_
_cod_related_entry_id
_cod_related_entry_database
_cod_related_entry_code
1 ChemSpider 30657113
